data_7209608
loop_
_publ_author_name
'Virdo, Jessica D.'
'Kawar, Yazan H.'
'Lough, Alan J.'
'Bender, Timothy P.'

_publ_section_title
;
 Halogen bonds can direct the solid state arrangement of phenoxy--boron
 subphthalocyanines
;
_journal_issue 16
_journal_name_full CrystEngComm
_journal_page_first 3187
_journal_paper_doi 10.1039/c3ce26711c
_journal_volume 15
_journal_year 2013
_chemical_formula_moiety 'C30 H16 B I N6 O'
_chemical_formula_sum 'C30 H16 B I N6 O'
_chemical_formula_weight 614.20
_chemical_name_common (3-Iodophenolato)(subphthalocyaninato)boron
_chemical_name_systematic
;
(3-Iodophenolato)(subphthalocyaninato)boron
;
_space_group_IT_number 15
_symmetry_cell_setting monoclinic
_symmetry_space_group_name_Hall '-C 2yc'
_symmetry_space_group_name_H-M 'C 1 2/c 1'
_atom_sites_solution_hydrogens geom
_atom_sites_solution_primary direct
_atom_sites_solution_secondary difmap
_audit_creation_method SHELXL-97
_cell_angle_alpha 90.00
_cell_angle_beta 109.811(1)
_cell_angle_gamma 90.00
_cell_formula_units_Z 8
_cell_length_a 20.5800(4)
_cell_length_b 17.0942(4)
_cell_length_c 16.7268(4)
_cell_measurement_reflns_used 9942
_cell_measurement_temperature 150(1)
_cell_measurement_theta_max 27.00
_cell_measurement_theta_min 2.26
_cell_volume 5536.2(2)
_computing_cell_refinement 'SAINT (Bruker, 2009)'
_computing_data_collection 'APEX2 (Bruker, 2009)'
_computing_data_reduction SAINT
_computing_molecular_graphics 'SHELXTL (Sheldrick, 2008)'
_computing_publication_material SHELXTL
_computing_structure_refinement 'SHELXL-97 (Sheldrick, 2008)'
_computing_structure_solution 'SHELXS-97 (Sheldrick, 2008)'
_diffrn_ambient_temperature 150(1)
_diffrn_measured_fraction_theta_full 0.999
_diffrn_measured_fraction_theta_max 0.999
_diffrn_measurement_device_type 'Bruker APEX-II CCD'
_diffrn_measurement_method '\f and \w scans'
_diffrn_radiation_monochromator graphite
_diffrn_radiation_source 'fine-focus sealed tube'
_diffrn_radiation_type MoK\a
_diffrn_radiation_wavelength 0.71073
_diffrn_reflns_av_R_equivalents 0.0438
_diffrn_reflns_av_sigmaI/netI 0.0451
_diffrn_reflns_limit_h_max 24
_diffrn_reflns_limit_h_min -26
_diffrn_reflns_limit_k_max 21
_diffrn_reflns_limit_k_min -18
_diffrn_reflns_limit_l_max 21
_diffrn_reflns_limit_l_min -21
_diffrn_reflns_number 23563
_diffrn_reflns_theta_full 27.01
_diffrn_reflns_theta_max 27.01
_diffrn_reflns_theta_min 1.59
_exptl_absorpt_coefficient_mu 1.191
_exptl_absorpt_correction_T_max 0.7455
_exptl_absorpt_correction_T_min 0.6890
_exptl_absorpt_correction_type multi-scan
_exptl_absorpt_process_details 'SADABS (Sheldrick, 1996)'
_exptl_crystal_colour purple
_exptl_crystal_density_diffrn 1.474
_exptl_crystal_density_meas ?
_exptl_crystal_density_method 'not measured'
_exptl_crystal_description plate
_exptl_crystal_F_000 2432
_exptl_crystal_size_max 0.14
_exptl_crystal_size_mid 0.12
_exptl_crystal_size_min 0.04
_platon_squeeze_details
;
;
_refine_diff_density_max 0.437
_refine_diff_density_min -0.554
_refine_diff_density_rms 0.080
_refine_ls_extinction_method none
_refine_ls_goodness_of_fit_ref 1.023
_refine_ls_hydrogen_treatment constr
_refine_ls_matrix_type full
_refine_ls_number_parameters 352
_refine_ls_number_reflns 6052
_refine_ls_number_restraints 0
_refine_ls_restrained_S_all 1.023
_refine_ls_R_factor_all 0.0416
_refine_ls_R_factor_gt 0.0292
_refine_ls_shift/su_max 0.003
_refine_ls_shift/su_mean 0.000
_refine_ls_structure_factor_coef Fsqd
_refine_ls_weighting_details 'calc w=1/[\s^2^(Fo^2^)+(0.0329P)^2^] where P=(Fo^2^+2Fc^2^)/3'
_refine_ls_weighting_scheme calc
_refine_ls_wR_factor_gt 0.0663
_refine_ls_wR_factor_ref 0.0694
_reflns_number_gt 4776
_reflns_number_total 6052
_reflns_threshold_expression I>2\s(I)
_cod_data_source_file c3ce26711c.txt
_cod_data_source_block k1153
_cod_depositor_comments
;
The following automatic conversions were performed:

'_symmetry_cell_setting' value 'Monoclinic' changed to 'monoclinic'
according to /home/saulius/struct/CIF-dictionaries/cif_core.dic
dictionary named 'cif_core.dic' version 2.4.2 from 2011-04-26.

Automatic conversion script
Id: cif_fix_values 1891 2012-01-12 08:04:46Z andrius 

The following automatic conversions were performed:

'_exptl_crystal_density_meas' value 'not measured' was changed to '?'
- the value is perceived as not measured.

Automatic conversion script
Id: cif_fix_values 3008 2015-01-20 13:52:24Z robertas 
;
_cod_original_sg_symbol_H-M 'C 2/c'
_cod_database_code 7209608

loop_
_symmetry_equiv_pos_as_xyz
'x, y, z'
'-x, y, -z+1/2'
'x+1/2, y+1/2, z'
'-x+1/2, y+1/2, -z+1/2'
'-x, -y, -z'
'x, -y, z-1/2'
'-x+1/2, -y+1/2, -z'
'x+1/2, -y+1/2, z-1/2'

loop_
_atom_site_label
_atom_site_type_symbol
_atom_site_fract_x
_atom_site_fract_y
_atom_site_fract_z
_atom_site_U_iso_or_equiv
_atom_site_adp_type
_atom_site_occupancy
_atom_site_symmetry_multiplicity
_atom_site_calc_flag
_atom_site_refinement_flags
I1 I 0.505989(8) 0.949236(10) -0.121810(10) 0.02254(6) Uani 1 1 d .
O1 O 0.68755(8) 0.74967(10) 0.09583(10) 0.0220(4) Uani 1 1 d .
N1 N 0.69598(10) 0.69177(11) 0.22876(12) 0.0162(4) Uani 1 1 d .
N2 N 0.78764(10) 0.76549(12) 0.32371(13) 0.0191(5) Uani 1 1 d .
N3 N 0.69117(9) 0.82974(11) 0.22327(12) 0.0158(4) Uani 1 1 d .
N4 N 0.58047(10) 0.89015(11) 0.18431(12) 0.0171(4) Uani 1 1 d .
N5 N 0.59123(10) 0.75529(11) 0.15643(12) 0.0169(4) Uani 1 1 d .
N6 N 0.59098(10) 0.62001(11) 0.18889(13) 0.0190(4) Uani 1 1 d .
C1 C 0.65989(12) 0.62532(13) 0.22952(15) 0.0174(5) Uani 1 1 d .
C2 C 0.70644(13) 0.57565(14) 0.29415(15) 0.0192(5) Uani 1 1 d .
C3 C 0.69941(13) 0.50095(15) 0.32373(16) 0.0215(6) Uani 1 1 d .
H3A H 0.6594 0.4703 0.2973 0.026 Uiso 1 1 calc R
C4 C 0.75279(14) 0.47319(15) 0.39283(17) 0.0260(6) Uani 1 1 d .
H4A H 0.7492 0.4222 0.4135 0.031 Uiso 1 1 calc R
C5 C 0.81113(14) 0.51680(16) 0.43297(16) 0.0252(6) Uani 1 1 d .
H5A H 0.8463 0.4954 0.4807 0.030 Uiso 1 1 calc R
C6 C 0.81944(13) 0.59086(15) 0.40517(15) 0.0221(6) Uani 1 1 d .
H6A H 0.8596 0.6208 0.4331 0.027 Uiso 1 1 calc R
C7 C 0.76710(12) 0.62033(14) 0.33500(15) 0.0188(5) Uani 1 1 d .
C8 C 0.75650(12) 0.69690(15) 0.29479(15) 0.0191(5) Uani 1 1 d .
C9 C 0.75198(12) 0.83091(14) 0.29093(15) 0.0177(5) Uani 1 1 d .
C10 C 0.75579(12) 0.90846(14) 0.32855(16) 0.0193(5) Uani 1 1 d .
C11 C 0.80656(13) 0.94438(15) 0.39641(16) 0.0237(6) Uani 1 1 d .
H11A H 0.8488 0.9185 0.4258 0.028 Uiso 1 1 calc R
C12 C 0.79341(13) 1.01854(16) 0.41930(17) 0.0262(6) Uani 1 1 d .
H12A H 0.8277 1.0446 0.4642 0.031 Uiso 1 1 calc R
C13 C 0.73068(14) 1.05625(15) 0.37783(17) 0.0244(6) Uani 1 1 d .
H13A H 0.7232 1.1075 0.3950 0.029 Uiso 1 1 calc R
C14 C 0.67930(13) 1.02031(15) 0.31220(16) 0.0213(5) Uani 1 1 d .
H14A H 0.6363 1.0456 0.2855 0.026 Uiso 1 1 calc R
C15 C 0.69200(12) 0.94640(14) 0.28626(15) 0.0180(5) Uani 1 1 d .
C16 C 0.64960(12) 0.89230(14) 0.22319(15) 0.0174(5) Uani 1 1 d .
C17 C 0.55230(12) 0.82014(14) 0.15584(15) 0.0177(5) Uani 1 1 d .
C18 C 0.48183(12) 0.79173(14) 0.13595(14) 0.0173(5) Uani 1 1 d .
C19 C 0.41872(12) 0.82963(15) 0.11865(15) 0.0218(6) Uani 1 1 d .
H19A H 0.4163 0.8851 0.1208 0.026 Uiso 1 1 calc R
C20 C 0.35981(13) 0.78461(16) 0.09828(16) 0.0260(6) Uani 1 1 d .
H20A H 0.3161 0.8096 0.0843 0.031 Uiso 1 1 calc R
C21 C 0.36296(13) 0.70295(16) 0.09779(16) 0.0247(6) Uani 1 1 d .
H21A H 0.3213 0.6737 0.0822 0.030 Uiso 1 1 calc R
C22 C 0.42516(13) 0.66399(15) 0.11941(16) 0.0241(6) Uani 1 1 d .
H22A H 0.4270 0.6085 0.1224 0.029 Uiso 1 1 calc R
C23 C 0.48515(12) 0.70789(15) 0.13667(15) 0.0202(5) Uani 1 1 d .
C24 C 0.55762(12) 0.68667(14) 0.15761(15) 0.0182(5) Uani 1 1 d .
C25 C 0.65271(11) 0.77212(13) 0.01447(14) 0.0152(5) Uani 1 1 d .
C26 C 0.60698(11) 0.83490(13) -0.00680(15) 0.0160(5) Uani 1 1 d .
H26A H 0.5982 0.8647 0.0364 0.019 Uiso 1 1 calc R
C27 C 0.57434(12) 0.85348(14) -0.09161(15) 0.0176(5) Uani 1 1 d .
C28 C 0.58701(12) 0.81227(14) -0.15579(15) 0.0205(5) Uani 1 1 d .
H28A H 0.5643 0.8256 -0.2137 0.025 Uiso 1 1 calc R
C29 C 0.63369(13) 0.75100(14) -0.13348(16) 0.0215(6) Uani 1 1 d .
H29A H 0.6435 0.7225 -0.1768 0.026 Uiso 1 1 calc R
C30 C 0.66617(12) 0.73056(14) -0.04972(16) 0.0182(5) Uani 1 1 d .
H30A H 0.6978 0.6881 -0.0358 0.022 Uiso 1 1 calc R
B1 B 0.66641(14) 0.75809(16) 0.16925(17) 0.0170(6) Uani 1 1 d .

loop_
_atom_site_aniso_label
_atom_site_aniso_U_11
_atom_site_aniso_U_22
_atom_site_aniso_U_33
_atom_site_aniso_U_23
_atom_site_aniso_U_13
_atom_site_aniso_U_12
I1 0.02241(10) 0.02320(10) 0.01949(9) 0.00136(7) 0.00379(7) 0.00658(8)
O1 0.0210(9) 0.0292(10) 0.0164(9) 0.0044(8) 0.0071(7) 0.0098(8)
N1 0.0169(10) 0.0138(10) 0.0169(10) 0.0006(8) 0.0045(8) 0.0040(9)
N2 0.0164(10) 0.0193(11) 0.0218(11) 0.0013(9) 0.0068(9) 0.0041(9)
N3 0.0151(10) 0.0137(10) 0.0195(11) 0.0035(8) 0.0071(8) 0.0024(9)
N4 0.0180(11) 0.0174(11) 0.0162(10) 0.0027(8) 0.0061(8) 0.0038(9)
N5 0.0181(10) 0.0142(10) 0.0172(10) 0.0023(8) 0.0047(8) 0.0047(9)
N6 0.0203(11) 0.0168(11) 0.0179(11) -0.0006(8) 0.0038(9) 0.0015(9)
C1 0.0210(13) 0.0155(12) 0.0163(12) 0.0004(10) 0.0070(10) 0.0036(11)
C2 0.0231(13) 0.0179(12) 0.0177(12) 0.0019(10) 0.0083(10) 0.0084(11)
C3 0.0255(13) 0.0175(13) 0.0239(14) -0.0008(10) 0.0116(11) 0.0019(12)
C4 0.0372(16) 0.0189(13) 0.0261(15) 0.0070(11) 0.0162(13) 0.0079(13)
C5 0.0307(15) 0.0236(14) 0.0199(13) 0.0062(11) 0.0069(12) 0.0121(13)
C6 0.0222(14) 0.0251(14) 0.0168(13) -0.0007(11) 0.0037(11) 0.0091(12)
C7 0.0214(13) 0.0194(13) 0.0174(12) 0.0002(10) 0.0093(10) 0.0059(11)
C8 0.0176(13) 0.0235(14) 0.0176(13) 0.0025(10) 0.0076(10) 0.0059(11)
C9 0.0152(12) 0.0206(13) 0.0179(12) 0.0032(10) 0.0064(10) 0.0015(11)
C10 0.0205(13) 0.0168(13) 0.0221(13) 0.0032(10) 0.0092(11) -0.0011(11)
C11 0.0225(13) 0.0246(14) 0.0238(14) 0.0041(11) 0.0077(11) 0.0017(12)
C12 0.0255(14) 0.0269(14) 0.0231(14) -0.0063(12) 0.0041(11) -0.0087(13)
C13 0.0303(15) 0.0186(14) 0.0275(14) -0.0041(11) 0.0140(12) -0.0024(12)
C14 0.0213(13) 0.0192(13) 0.0248(14) 0.0035(11) 0.0097(11) 0.0023(11)
C15 0.0199(12) 0.0182(13) 0.0186(12) 0.0038(10) 0.0100(10) 0.0008(11)
C16 0.0208(13) 0.0158(12) 0.0189(13) 0.0051(10) 0.0110(10) 0.0052(11)
C17 0.0212(13) 0.0195(13) 0.0135(12) 0.0036(10) 0.0071(10) 0.0031(11)
C18 0.0177(12) 0.0201(13) 0.0144(12) 0.0002(10) 0.0059(10) 0.0023(11)
C19 0.0219(13) 0.0234(14) 0.0207(13) 0.0025(11) 0.0081(11) 0.0048(12)
C20 0.0184(13) 0.0382(17) 0.0226(14) 0.0025(12) 0.0086(11) 0.0059(13)
C21 0.0194(13) 0.0323(16) 0.0240(14) 0.0033(11) 0.0095(11) -0.0035(12)
C22 0.0264(14) 0.0233(14) 0.0211(13) 0.0003(11) 0.0059(11) -0.0047(12)
C23 0.0223(13) 0.0225(13) 0.0159(13) 0.0002(10) 0.0067(10) 0.0011(11)
C24 0.0205(13) 0.0193(13) 0.0140(12) -0.0003(10) 0.0047(10) 0.0016(11)
C25 0.0143(12) 0.0165(12) 0.0141(12) 0.0033(9) 0.0038(9) -0.0026(10)
C26 0.0168(12) 0.0157(12) 0.0170(12) -0.0017(9) 0.0076(10) -0.0024(11)
C27 0.0161(12) 0.0151(12) 0.0216(13) 0.0006(10) 0.0065(10) -0.0020(11)
C28 0.0220(13) 0.0223(14) 0.0142(12) -0.0016(10) 0.0020(10) -0.0016(11)
C29 0.0236(13) 0.0202(13) 0.0203(13) -0.0081(10) 0.0068(11) -0.0007(12)
C30 0.0183(12) 0.0138(12) 0.0224(13) -0.0005(10) 0.0069(10) 0.0033(11)
B1 0.0179(14) 0.0181(14) 0.0147(13) 0.0026(11) 0.0049(11) 0.0032(12)

loop_
_atom_type_symbol
_atom_type_description
_atom_type_scat_dispersion_real
_atom_type_scat_dispersion_imag
_atom_type_scat_source
C C 0.0033 0.0016 'International Tables Vol C Tables 4.2.6.8 and 6.1.1.4'
H H 0.0000 0.0000 'International Tables Vol C Tables 4.2.6.8 and 6.1.1.4'
N N 0.0061 0.0033 'International Tables Vol C Tables 4.2.6.8 and 6.1.1.4'
O O 0.0106 0.0060 'International Tables Vol C Tables 4.2.6.8 and 6.1.1.4'
B B 0.0013 0.0007 'International Tables Vol C Tables 4.2.6.8 and 6.1.1.4'
I I -0.4742 1.8119 'International Tables Vol C Tables 4.2.6.8 and 6.1.1.4'

loop_
_geom_angle_atom_site_label_1
_geom_angle_atom_site_label_2
_geom_angle_atom_site_label_3
_geom_angle
C25 O1 B1 127.92(19)
C8 N1 C1 113.5(2)
C8 N1 B1 123.1(2)
C1 N1 B1 122.6(2)
C8 N2 C9 116.7(2)
C16 N3 C9 112.6(2)
C16 N3 B1 123.4(2)
C9 N3 B1 122.35(19)
C17 N4 C16 116.9(2)
C24 N5 C17 113.50(19)
C24 N5 B1 122.2(2)
C17 N5 B1 123.6(2)
C24 N6 C1 116.7(2)
N6 C1 N1 122.3(2)
N6 C1 C2 130.6(2)
N1 C1 C2 105.7(2)
C3 C2 C7 120.0(2)
C3 C2 C1 132.7(2)
C7 C2 C1 107.1(2)
C4 C3 C2 117.6(2)
C4 C3 H3A 121.2
C2 C3 H3A 121.2
C5 C4 C3 122.4(2)
C5 C4 H4A 118.8
C3 C4 H4A 118.8
C4 C5 C6 121.3(2)
C4 C5 H5A 119.4
C6 C5 H5A 119.4
C5 C6 C7 117.9(2)
C5 C6 H6A 121.1
C7 C6 H6A 121.1
C6 C7 C2 120.8(2)
C6 C7 C8 131.9(2)
C2 C7 C8 106.9(2)
N2 C8 N1 122.8(2)
N2 C8 C7 129.8(2)
N1 C8 C7 105.7(2)
N2 C9 N3 122.8(2)
N2 C9 C10 129.5(2)
N3 C9 C10 105.6(2)
C11 C10 C15 121.0(2)
C11 C10 C9 131.8(2)
C15 C10 C9 107.2(2)
C12 C11 C10 117.8(2)
C12 C11 H11A 121.1
C10 C11 H11A 121.1
C11 C12 C13 121.4(2)
C11 C12 H12A 119.3
C13 C12 H12A 119.3
C14 C13 C12 121.2(2)
C14 C13 H13A 119.4
C12 C13 H13A 119.4
C13 C14 C15 118.5(2)
C13 C14 H14A 120.7
C15 C14 H14A 120.7
C14 C15 C10 120.0(2)
C14 C15 C16 132.5(2)
C10 C15 C16 107.3(2)
N4 C16 N3 122.4(2)
N4 C16 C15 130.1(2)
N3 C16 C15 106.0(2)
N4 C17 N5 122.6(2)
N4 C17 C18 130.8(2)
N5 C17 C18 105.5(2)
C19 C18 C23 120.4(2)
C19 C18 C17 132.8(2)
C23 C18 C17 106.9(2)
C20 C19 C18 118.2(2)
C20 C19 H19A 120.9
C18 C19 H19A 120.9
C19 C20 C21 121.4(2)
C19 C20 H20A 119.3
C21 C20 H20A 119.3
C22 C21 C20 121.5(2)
C22 C21 H21A 119.3
C20 C21 H21A 119.3
C21 C22 C23 118.3(2)
C21 C22 H22A 120.8
C23 C22 H22A 120.8
C22 C23 C18 120.1(2)
C22 C23 C24 132.9(2)
C18 C23 C24 107.0(2)
N6 C24 N5 122.7(2)
N6 C24 C23 130.7(2)
N5 C24 C23 105.3(2)
O1 C25 C30 116.9(2)
O1 C25 C26 123.7(2)
C30 C25 C26 119.4(2)
C27 C26 C25 119.3(2)
C27 C26 H26A 120.3
C25 C26 H26A 120.3
C28 C27 C26 121.7(2)
C28 C27 I1 119.81(18)
C26 C27 I1 118.46(17)
C27 C28 C29 118.2(2)
C27 C28 H28A 120.9
C29 C28 H28A 120.9
C30 C29 C28 121.3(2)
C30 C29 H29A 119.4
C28 C29 H29A 119.4
C29 C30 C25 120.0(2)
C29 C30 H30A 120.0
C25 C30 H30A 120.0
O1 B1 N5 118.2(2)
O1 B1 N1 108.6(2)
N5 B1 N1 103.9(2)
O1 B1 N3 117.0(2)
N5 B1 N3 103.68(19)
N1 B1 N3 103.82(19)

loop_
_geom_bond_atom_site_label_1
_geom_bond_atom_site_label_2
_geom_bond_distance
I1 C27 2.105(2)
O1 C25 1.361(3)
O1 B1 1.442(3)
N1 C8 1.359(3)
N1 C1 1.360(3)
N1 B1 1.495(3)
N2 C8 1.345(3)
N2 C9 1.348(3)
N3 C16 1.369(3)
N3 C9 1.374(3)
N3 B1 1.505(3)
N4 C17 1.345(3)
N4 C16 1.349(3)
N5 C24 1.365(3)
N5 C17 1.366(3)
N5 B1 1.489(3)
N6 C24 1.342(3)
N6 C1 1.352(3)
C1 C2 1.451(3)
C2 C3 1.395(3)
C2 C7 1.425(3)
C3 C4 1.381(4)
C3 H3A 0.9500
C4 C5 1.379(4)
C4 H4A 0.9500
C5 C6 1.379(4)
C5 H5A 0.9500
C6 C7 1.391(3)
C6 H6A 0.9500
C7 C8 1.454(3)
C9 C10 1.458(3)
C10 C11 1.398(3)
C10 C15 1.419(3)
C11 C12 1.377(4)
C11 H11A 0.9500
C12 C13 1.399(4)
C12 H12A 0.9500
C13 C14 1.383(4)
C13 H13A 0.9500
C14 C15 1.389(3)
C14 H14A 0.9500
C15 C16 1.451(3)
C17 C18 1.457(3)
C18 C19 1.391(3)
C18 C23 1.435(3)
C19 C20 1.378(4)
C19 H19A 0.9500
C20 C21 1.398(4)
C20 H20A 0.9500
C21 C22 1.378(4)
C21 H21A 0.9500
C22 C23 1.389(3)
C22 H22A 0.9500
C23 C24 1.458(3)
C25 C30 1.391(3)
C25 C26 1.392(3)
C26 C27 1.385(3)
C26 H26A 0.9500
C27 C28 1.381(3)
C28 C29 1.384(3)
C28 H28A 0.9500
C29 C30 1.377(3)
C29 H29A 0.9500
C30 H30A 0.9500

loop_
_platon_squeeze_void_nr
_platon_squeeze_void_average_x
_platon_squeeze_void_average_y
_platon_squeeze_void_average_z
_platon_squeeze_void_volume
_platon_squeeze_void_count_electrons
_platon_squeeze_void_content
1 0.000 0.000 -0.008 492 149 ' '
2 0.500 0.500 0.030 492 149 ' '
